data_1516716
loop_
_publ_author_name
'Li, Lina'
'Zhang, Shuquan'
'Xu, Liangjin'
'Wang, Jinyun'
'Shi, Lin-Xi'
'Chen, Zhong-Ning'
'Hong, Maochun'
'Luo, Junhua'

_publ_section_title
;
 Effective visible-light driven CO2photoreduction via a promising
 bifunctional iridium coordination polymer
;
_journal_issue 10
_journal_name_full 'Chemical Science'
_journal_page_first 3808
_journal_paper_doi 10.1039/C4SC00940A
_journal_volume 5
_journal_year 2014
_chemical_formula_sum 'C68 H44 Ir2 N8 O9 Y'
_chemical_formula_weight 1590.5
_chemical_name_systematic
; 
 ? 
;
_space_group_IT_number 2
_symmetry_cell_setting triclinic
_symmetry_space_group_name_Hall '-P 1'
_symmetry_space_group_name_H-M 'P -1'
_atom_sites_solution_hydrogens geom
_atom_sites_solution_primary direct
_atom_sites_solution_secondary difmap
_audit_creation_method SHELXL-97
_cell_angle_alpha 73.595(8)
_cell_angle_beta 88.406(14)
_cell_angle_gamma 81.684(12)
_cell_formula_units_Z 2
_cell_length_a 9.059(4)
_cell_length_b 15.197(6)
_cell_length_c 23.751(10)
_cell_measurement_reflns_used 5985
_cell_measurement_temperature 173(2)
_cell_measurement_theta_max 27.5205
_cell_measurement_theta_min 2.4533
_cell_volume 3103(2)
_computing_structure_refinement 'SHELXL-97 (Sheldrick, 1997)'
_computing_structure_solution 'SHELXS-97 (Sheldrick, 1990)'
_diffrn_ambient_temperature 173(2)
_diffrn_measured_fraction_theta_full 0.991
_diffrn_measured_fraction_theta_max 0.991
_diffrn_measurement_method CCD_Profile_fitting
_diffrn_radiation_monochromator graphite
_diffrn_radiation_source 'fine-focus sealed tube'
_diffrn_radiation_type MoK\a
_diffrn_radiation_wavelength 0.71073
_diffrn_reflns_av_R_equivalents 0.0805
_diffrn_reflns_av_sigmaI/netI 0.1040
_diffrn_reflns_limit_h_max 11
_diffrn_reflns_limit_h_min -11
_diffrn_reflns_limit_k_max 19
_diffrn_reflns_limit_k_min -19
_diffrn_reflns_limit_l_max 30
_diffrn_reflns_limit_l_min -30
_diffrn_reflns_number 38913
_diffrn_reflns_theta_full 27.50
_diffrn_reflns_theta_max 27.50
_diffrn_reflns_theta_min 2.27
_exptl_absorpt_coefficient_mu 5.270
_exptl_absorpt_correction_T_max 1.0000
_exptl_absorpt_correction_T_min 0.8014
_exptl_absorpt_correction_type multi-scan
_exptl_crystal_colour Red
_exptl_crystal_density_diffrn 1.702
_exptl_crystal_density_method 'not measured'
_exptl_crystal_description Prism
_exptl_crystal_F_000 3588
_exptl_crystal_size_max 0.2000
_exptl_crystal_size_mid 0.0800
_exptl_crystal_size_min 0.0300
_platon_squeeze_details
;
;
_refine_diff_density_max 2.315
_refine_diff_density_min -1.590
_refine_diff_density_rms 0.180
_refine_ls_extinction_method none
_refine_ls_goodness_of_fit_ref 1.023
_refine_ls_hydrogen_treatment mixed
_refine_ls_matrix_type full
_refine_ls_number_parameters 793
_refine_ls_number_reflns 14147
_refine_ls_number_restraints 0
_refine_ls_restrained_S_all 1.023
_refine_ls_R_factor_all 0.1059
_refine_ls_R_factor_gt 0.0641
_refine_ls_shift/su_max 0.009
_refine_ls_shift/su_mean 0.000
_refine_ls_structure_factor_coef Fsqd
_refine_ls_weighting_details 'calc w=1/[\s^2^(Fo^2^)+(0.0444P)^2^+11.7524P] where P=(Fo^2^+2Fc^2^)/3'
_refine_ls_weighting_scheme calc
_refine_ls_wR_factor_gt 0.1239
_refine_ls_wR_factor_ref 0.1503
_reflns_number_gt 9053
_reflns_number_total 14147
_reflns_threshold_expression >2sigma(I)
_cod_data_source_file c4sc00940a2.cif
_cod_data_source_block p-1
_cod_depositor_comments
;
The following automatic conversions were performed:

'_exptl_absorpt_correction_type' value 'Multi-scan' changed to
'multi-scan' according to
/usr/data/users/saulius/crontab/automatic-downloads/rss-feeds/RSC/lib/dictionaries/cif_core.dic
dictionary named 'cif_core.dic' version 2.4.2 from 2011-04-26.

Automatic conversion script
Id: cif_fix_values 2281 2013-09-26 08:29:07Z andrius 

 Adding full bibliography for 1516716.cif.
;
_cod_original_cell_volume 3104(2)
_cod_original_sg_symbol_H-M p-1
_cod_database_code 1516716

loop_
_symmetry_equiv_pos_as_xyz
'x, y, z'
'-x, -y, -z'

loop_
_atom_site_label
_atom_site_type_symbol
_atom_site_fract_x
_atom_site_fract_y
_atom_site_fract_z
_atom_site_U_iso_or_equiv
_atom_site_adp_type
_atom_site_occupancy
_atom_site_symmetry_multiplicity
_atom_site_calc_flag
_atom_site_refinement_flags
Ir1 Ir 0.66612(4) 0.50001(2) 0.303176(16) 0.03417(11) Uani 1 1 d .
Ir2 Ir 1.20840(4) 0.04144(3) 0.173043(16) 0.04034(12) Uani 1 1 d .
Y1 Y 0.79838(14) -0.04345(7) 0.49191(5) 0.0529(3) Uani 1 1 d .
O1 O 1.1516(11) -0.2452(7) 0.4562(4) 0.092(3) Uani 1 1 d .
O2 O 0.9320(9) -0.1594(5) 0.4622(3) 0.062(2) Uani 1 1 d .
O3 O 1.7109(9) 0.0231(6) 0.3990(3) 0.067(2) Uani 1 1 d .
O4 O 1.8227(10) 0.1124(7) 0.3254(3) 0.077(3) Uani 1 1 d .
O5 O 0.3919(8) 0.1292(5) 0.5131(3) 0.0508(18) Uani 1 1 d .
O6 O 0.6331(9) 0.0723(4) 0.5104(3) 0.0515(19) Uani 1 1 d .
O7 O 1.2305(8) 0.1243(5) 0.4145(3) 0.0517(18) Uani 1 1 d .
O8 O 1.3686(8) 0.2056(5) 0.3433(4) 0.068(2) Uani 1 1 d .
O9 O 0.9803(11) 0.0394(8) 0.4461(6) 0.141(5) Uani 1 1 d .
N1 N 1.3984(9) 0.0342(6) 0.2270(3) 0.044(2) Uani 1 1 d .
N2 N 1.1433(9) -0.0280(5) 0.2601(3) 0.043(2) Uani 1 1 d .
N3 N 1.1384(9) 0.1706(6) 0.1806(3) 0.043(2) Uani 1 1 d .
C65 C 1.0315(11) -0.0356(7) 0.1039(4) 0.047(3) Uani 1 1 d .
N5 N 0.8785(8) 0.4118(4) 0.3304(3) 0.041(2) Uani 1 1 d .
N6 N 0.6096(8) 0.3921(5) 0.3766(3) 0.0341(17) Uani 1 1 d .
N7 N 0.6312(8) 0.4299(5) 0.2441(3) 0.0364(18) Uani 1 1 d .
N8 N 0.4585(11) 0.5751(6) 0.2892(4) 0.065(3) Uani 1 1 d .
C4 C 1.1244(11) 0.2762(7) 0.3598(4) 0.042(2) Uani 1 1 d .
C5 C 0.8028(16) 0.5916(7) 0.3790(5) 0.063(3) Uani 1 1 d .
H5A H 0.8863 0.5457 0.3796 0.075 Uiso 1 1 calc R
C6 C 0.6835(10) 0.5875(6) 0.3521(4) 0.0279(18) Uani 1 1 d .
C7 C 0.5641(11) 0.3531(7) 0.2541(5) 0.048(3) Uani 1 1 d .
H7A H 0.5396 0.3238 0.2934 0.058 Uiso 1 1 calc R
C8 C 1.2907(11) 0.1155(7) 0.0981(4) 0.045(2) Uani 1 1 d .
C9 C 1.2538(11) 0.1961(7) 0.3731(4) 0.041(2) Uani 1 1 d .
C12 C 0.3429(10) 0.5678(7) 0.2522(5) 0.051(3) Uani 1 1 d .
H12A H 0.3595 0.5265 0.2285 0.061 Uiso 1 1 calc R
C13 C 1.0770(12) -0.1184(7) 0.3740(5) 0.048(3) Uani 1 1 d .
C14 C 0.7379(10) 0.5869(6) 0.2295(4) 0.039(2) Uani 1 1 d .
C16 C 0.8460(13) 0.7201(8) 0.1712(6) 0.072(4) Uani 1 1 d .
H16A H 0.8834 0.7764 0.1683 0.086 Uiso 1 1 calc R
C17 C 0.4739(10) 0.3852(6) 0.4011(4) 0.038(2) Uani 1 1 d .
H17A H 0.3976 0.4371 0.3903 0.045 Uiso 1 1 calc R
C19 C 1.2072(11) -0.0794(7) 0.3617(4) 0.043(2) Uani 1 1 d .
H19A H 1.2749 -0.0833 0.3924 0.052 Uiso 1 1 calc R
C20 C 1.7264(12) 0.0645(8) 0.3458(5) 0.050(3) Uani 1 1 d .
C21 C 0.8971(11) 0.1087(8) 0.1131(5) 0.051(3) Uani 1 1 d .
H21A H 0.8867 0.1608 0.1281 0.062 Uiso 1 1 calc R
C22 C 1.2653(9) -0.0827(5) 0.1544(3) 0.0256(18) Uani 1 1 d .
C23 C 1.0168(12) -0.0643(7) 0.2733(4) 0.048(3) Uani 1 1 d .
H23A H 0.9498 -0.0598 0.2422 0.057 Uiso 1 1 calc R
C24 C 1.1660(13) -0.1040(7) 0.1197(4) 0.050(3) Uani 1 1 d .
C25 C 0.9872(10) 0.2636(6) 0.3845(5) 0.045(3) Uani 1 1 d .
H25A H 0.9758 0.2073 0.4134 0.054 Uiso 1 1 calc R
C26 C 0.5228(12) 0.1361(7) 0.4957(4) 0.042(2) Uani 1 1 d .
C27 C 1.3784(12) 0.0046(6) 0.2872(4) 0.043(2) Uani 1 1 d .
C28 C 1.5226(11) 0.0695(7) 0.2068(4) 0.049(3) Uani 1 1 d .
H28A H 1.5363 0.0907 0.1657 0.059 Uiso 1 1 calc R
C29 C 0.6673(12) 0.4697(7) 0.1876(5) 0.050(3) Uani 1 1 d .
C30 C 0.4424(11) 0.3044(7) 0.4419(4) 0.043(2) Uani 1 1 d .
H30A H 0.3468 0.3012 0.4592 0.051 Uiso 1 1 calc R
C32 C 1.0121(11) 0.4272(7) 0.3051(4) 0.044(2) Uani 1 1 d .
H32A H 1.0201 0.4848 0.2771 0.053 Uiso 1 1 calc R
C33 C 0.5532(11) 0.2291(6) 0.4565(4) 0.040(2) Uani 1 1 d .
C34 C 0.6923(11) 0.2382(7) 0.4340(4) 0.042(2) Uani 1 1 d .
H34A H 0.7712 0.1881 0.4459 0.050 Uiso 1 1 calc R
C35 C 1.1364(10) 0.3607(6) 0.3192(4) 0.040(2) Uani 1 1 d .
H35A H 1.2293 0.3727 0.3014 0.048 Uiso 1 1 calc R
C36 C 0.4323(12) 0.6420(6) 0.3212(5) 0.054(3) Uani 1 1 d .
C37 C 1.2740(12) 0.2104(7) 0.0911(4) 0.050(3) Uani 1 1 d .
C38 C 1.4849(11) 0.0138(7) 0.3251(4) 0.043(2) Uani 1 1 d .
H38A H 1.4690 -0.0058 0.3662 0.052 Uiso 1 1 calc R
C39 C 0.7325(12) 0.5565(7) 0.1796(4) 0.049(3) Uani 1 1 d .
C40 C 0.5611(14) 0.6489(8) 0.3541(5) 0.058(3) Uani 1 1 d .
C41 C 1.2381(11) -0.0345(7) 0.3040(4) 0.038(2) Uani 1 1 d .
C42 C 1.0543(15) -0.1787(9) 0.4372(5) 0.058(3) Uani 1 1 d .
C43 C 0.7957(12) 0.6690(7) 0.2237(5) 0.053(3) Uani 1 1 d .
H43A H 0.8004 0.6906 0.2574 0.063 Uiso 1 1 calc R
C44 C 0.8408(14) 0.6873(10) 0.1224(6) 0.079(4) Uani 1 1 d .
H44A H 0.8762 0.7213 0.0858 0.094 Uiso 1 1 calc R
C45 C 1.3885(13) -0.1415(7) 0.1711(5) 0.054(3) Uani 1 1 d .
H45A H 1.4572 -0.1272 0.1956 0.065 Uiso 1 1 calc R
C46 C 0.6954(18) 0.7207(10) 0.4099(6) 0.085(5) Uani 1 1 d .
H46A H 0.7007 0.7671 0.4292 0.102 Uiso 1 1 calc R
C47 C 1.1826(12) 0.2409(8) 0.1365(5) 0.051(3) Uani 1 1 d .
C48 C 0.5293(15) 0.3151(8) 0.2117(6) 0.068(4) Uani 1 1 d .
H48A H 0.4810 0.2614 0.2210 0.082 Uiso 1 1 calc R
C49 C 0.2098(13) 0.6204(8) 0.2512(6) 0.071(4) Uani 1 1 d .
H49A H 0.1324 0.6147 0.2269 0.086 Uiso 1 1 calc R
C50 C 0.7186(11) 0.3192(6) 0.3944(4) 0.038(2) Uani 1 1 d .
C51 C 0.7850(13) 0.6062(10) 0.1262(5) 0.071(4) Uani 1 1 d .
H51A H 0.7825 0.5844 0.0926 0.086 Uiso 1 1 calc R
C52 C 0.6363(17) 0.4330(10) 0.1427(6) 0.085(4) Uani 1 1 d .
H52A H 0.6636 0.4608 0.1035 0.102 Uiso 1 1 calc R
C53 C 1.4082(14) 0.2366(9) 0.0009(5) 0.066(3) Uani 1 1 d .
H53A H 1.4521 0.2765 -0.0313 0.079 Uiso 1 1 calc R
C54 C 0.8184(17) 0.6587(10) 0.4075(5) 0.078(4) Uani 1 1 d .
H54A H 0.9110 0.6610 0.4245 0.094 Uiso 1 1 calc R
C55 C 0.8659(11) 0.3319(6) 0.3677(4) 0.039(2) Uani 1 1 d .
C56 C 0.1813(14) 0.6821(8) 0.2842(8) 0.088(5) Uani 1 1 d .
H56A H 0.0853 0.7175 0.2825 0.106 Uiso 1 1 calc R
C57 C 0.9121(14) -0.0441(8) 0.0692(5) 0.060(3) Uani 1 1 d .
H57A H 0.9163 -0.0962 0.0543 0.072 Uiso 1 1 calc R
C58 C 0.2904(15) 0.6926(9) 0.3192(7) 0.078(4) Uani 1 1 d .
H58A H 0.2696 0.7347 0.3423 0.094 Uiso 1 1 calc R
C59 C 1.3313(13) 0.2729(9) 0.0425(6) 0.068(3) Uani 1 1 d .
H59A H 1.3176 0.3376 0.0384 0.082 Uiso 1 1 calc R
C60 C 0.5658(18) 0.3562(10) 0.1558(7) 0.091(5) Uani 1 1 d .
H60A H 0.5421 0.3314 0.1252 0.109 Uiso 1 1 calc R
C61 C 0.5654(18) 0.7160(9) 0.3847(6) 0.081(4) Uani 1 1 d .
H61A H 0.4780 0.7573 0.3875 0.097 Uiso 1 1 calc R
C62 C 0.9781(12) -0.1085(7) 0.3305(4) 0.052(3) Uani 1 1 d .
H62A H 0.8850 -0.1309 0.3386 0.062 Uiso 1 1 calc R
C64 C 1.0458(11) 0.1916(7) 0.2206(5) 0.047(3) Uani 1 1 d .
H64A H 1.0145 0.1428 0.2511 0.057 Uiso 1 1 calc R
N4 N 1.0257(12) 0.0428(7) 0.1266(4) 0.068(3) Uani 1 1 d .
C67 C 0.9945(14) 0.2800(8) 0.2193(5) 0.064(3) Uani 1 1 d .
H67A H 0.9275 0.2915 0.2488 0.076 Uiso 1 1 calc R
C68 C 1.1976(15) -0.1845(8) 0.1023(5) 0.063(3) Uani 1 1 d .
H68A H 1.1276 -0.1987 0.0783 0.075 Uiso 1 1 calc R
C69 C 1.4214(13) 0.1451(9) 0.0057(4) 0.062(3) Uani 1 1 d .
H69A H 1.4702 0.1222 -0.0243 0.074 Uiso 1 1 calc R
C71 C 1.4235(14) -0.2216(8) 0.1553(5) 0.060(3) Uani 1 1 d .
H71A H 1.5133 -0.2620 0.1692 0.072 Uiso 1 1 calc R
C72 C 1.6335(12) 0.0760(7) 0.2452(4) 0.050(3) Uani 1 1 d .
H72A H 1.7232 0.0983 0.2296 0.060 Uiso 1 1 calc R
C73 C 1.6136(11) 0.0506(7) 0.3050(4) 0.045(2) Uani 1 1 d .
C74 C 1.1360(14) 0.3347(8) 0.1346(5) 0.064(3) Uani 1 1 d .
H74A H 1.1718 0.3833 0.1053 0.077 Uiso 1 1 calc R
C80 C 1.3268(14) -0.2434(8) 0.1189(5) 0.058(3) Uani 1 1 d .
H80A H 1.3497 -0.2975 0.1059 0.070 Uiso 1 1 calc R
C85 C 1.3660(12) 0.0841(8) 0.0531(4) 0.057(3) Uani 1 1 d .
H85A H 1.3786 0.0200 0.0556 0.068 Uiso 1 1 calc R
C96 C 0.7915(14) 0.0234(10) 0.0576(5) 0.069(4) Uani 1 1 d .
H96A H 0.7103 0.0179 0.0350 0.082 Uiso 1 1 calc R
C98 C 0.7865(12) 0.0985(9) 0.0783(5) 0.060(3) Uani 1 1 d .
H98A H 0.7030 0.1458 0.0683 0.072 Uiso 1 1 calc R
C99 C 1.0367(14) 0.3540(8) 0.1766(6) 0.070(4) Uani 1 1 d .
H99A H 0.9991 0.4160 0.1759 0.084 Uiso 1 1 calc R

loop_
_atom_site_aniso_label
_atom_site_aniso_U_11
_atom_site_aniso_U_22
_atom_site_aniso_U_33
_atom_site_aniso_U_23
_atom_site_aniso_U_13
_atom_site_aniso_U_12
Ir1 0.0327(2) 0.02425(18) 0.0402(2) -0.00086(15) 0.00342(16) -0.00350(15)
Ir2 0.0420(2) 0.0429(2) 0.0319(2) -0.00552(17) 0.00454(17) -0.00291(18)
Y1 0.0819(8) 0.0320(5) 0.0445(6) -0.0066(4) 0.0209(6) -0.0194(5)
O1 0.092(7) 0.079(7) 0.076(7) 0.015(5) 0.015(6) 0.006(6)
O2 0.083(6) 0.050(5) 0.059(5) -0.019(4) 0.038(4) -0.026(4)
O3 0.074(6) 0.080(6) 0.036(4) 0.002(4) 0.004(4) -0.013(5)
O4 0.082(6) 0.102(7) 0.055(5) -0.019(5) 0.007(5) -0.047(6)
O5 0.059(5) 0.040(4) 0.052(4) -0.005(3) 0.017(4) -0.021(4)
O6 0.077(5) 0.027(4) 0.045(4) -0.001(3) 0.004(4) -0.007(4)
O7 0.048(4) 0.049(4) 0.048(4) -0.003(4) -0.011(4) 0.009(4)
O8 0.046(5) 0.050(5) 0.103(7) -0.017(5) 0.020(5) 0.000(4)
O9 0.073(7) 0.151(11) 0.260(14) -0.136(11) 0.061(9) -0.068(7)
N1 0.043(5) 0.050(5) 0.040(5) -0.013(4) 0.013(4) -0.011(4)
N2 0.050(5) 0.034(4) 0.040(5) -0.001(4) 0.020(4) -0.010(4)
N3 0.044(5) 0.058(5) 0.025(4) -0.007(4) 0.004(4) -0.009(4)
C65 0.042(6) 0.053(7) 0.041(6) -0.003(5) -0.004(5) -0.011(5)
N5 0.035(4) 0.013(3) 0.061(5) 0.007(3) 0.030(4) 0.003(3)
N6 0.030(4) 0.035(4) 0.030(4) 0.001(3) 0.004(3) 0.000(3)
N7 0.030(4) 0.041(5) 0.034(4) -0.003(3) -0.003(3) -0.005(4)
N8 0.059(6) 0.044(6) 0.073(7) 0.012(5) 0.013(5) -0.004(5)
C4 0.040(6) 0.037(5) 0.047(6) -0.012(5) -0.001(5) -0.001(4)
C5 0.104(10) 0.037(6) 0.045(7) -0.017(5) -0.006(7) 0.007(6)
C6 0.029(5) 0.024(4) 0.026(4) -0.001(3) 0.004(4) -0.001(4)
C7 0.051(6) 0.029(5) 0.062(7) -0.010(5) -0.013(5) 0.003(5)
C8 0.041(6) 0.056(7) 0.037(6) -0.009(5) 0.003(5) -0.007(5)
C9 0.043(6) 0.041(6) 0.045(6) -0.017(5) -0.010(5) -0.008(5)
C12 0.025(5) 0.038(6) 0.072(8) 0.017(5) -0.016(5) -0.009(4)
C13 0.053(7) 0.038(6) 0.045(6) -0.002(5) 0.013(5) 0.003(5)
C14 0.030(5) 0.034(5) 0.037(5) 0.014(4) -0.001(4) 0.003(4)
C16 0.060(8) 0.056(8) 0.079(9) 0.025(7) -0.005(7) -0.030(6)
C17 0.036(5) 0.024(5) 0.044(6) 0.000(4) 0.005(4) 0.003(4)
C19 0.049(6) 0.056(6) 0.020(4) -0.007(4) 0.004(4) 0.000(5)
C20 0.049(7) 0.063(7) 0.040(6) -0.014(5) -0.013(5) -0.009(6)
C21 0.033(6) 0.067(8) 0.053(7) -0.019(6) -0.010(5) 0.002(5)
C22 0.031(5) 0.018(4) 0.021(4) 0.000(3) 0.004(4) 0.008(3)
C23 0.052(6) 0.055(7) 0.039(6) -0.015(5) 0.003(5) -0.012(5)
C24 0.063(7) 0.035(6) 0.042(6) 0.003(5) 0.010(5) -0.007(5)
C25 0.031(5) 0.030(5) 0.060(7) 0.009(5) 0.002(5) -0.004(4)
C26 0.058(7) 0.037(6) 0.033(5) -0.011(4) 0.005(5) -0.015(5)
C27 0.054(6) 0.030(5) 0.039(6) -0.006(4) 0.011(5) 0.005(5)
C28 0.049(6) 0.067(7) 0.030(5) -0.011(5) 0.016(5) -0.016(6)
C29 0.053(7) 0.042(6) 0.044(6) 0.000(5) 0.013(5) -0.001(5)
C30 0.038(5) 0.042(6) 0.044(6) -0.001(5) 0.006(5) -0.016(5)
C32 0.045(6) 0.032(5) 0.047(6) -0.002(4) 0.008(5) -0.004(4)
C33 0.044(6) 0.035(5) 0.035(5) -0.001(4) -0.001(5) -0.010(5)
C34 0.037(5) 0.035(5) 0.047(6) -0.008(4) -0.004(5) 0.007(4)
C35 0.033(5) 0.027(5) 0.051(6) 0.002(4) 0.007(5) -0.001(4)
C36 0.052(7) 0.020(5) 0.080(8) -0.015(5) 0.010(6) 0.021(5)
C37 0.057(7) 0.041(6) 0.041(6) 0.001(5) 0.004(5) -0.002(5)
C38 0.046(6) 0.044(6) 0.041(6) -0.018(5) -0.006(5) 0.000(5)
C39 0.059(7) 0.051(6) 0.029(5) 0.002(5) 0.018(5) -0.011(5)
C40 0.068(8) 0.062(8) 0.047(7) -0.011(6) 0.007(6) -0.028(7)
C41 0.039(5) 0.048(6) 0.028(5) -0.013(4) -0.001(4) -0.002(5)
C42 0.078(9) 0.057(7) 0.049(7) -0.026(6) 0.018(7) -0.024(7)
C43 0.051(7) 0.045(6) 0.047(6) 0.015(5) 0.001(5) -0.013(5)
C44 0.070(9) 0.090(10) 0.056(8) 0.023(7) 0.018(7) -0.037(8)
C45 0.072(8) 0.037(6) 0.051(7) -0.009(5) 0.004(6) -0.005(6)
C46 0.109(12) 0.093(11) 0.086(10) -0.070(9) 0.029(9) -0.039(10)
C47 0.047(6) 0.056(7) 0.047(6) -0.011(5) 0.001(5) -0.003(5)
C48 0.087(10) 0.047(7) 0.075(9) -0.014(6) -0.020(8) -0.023(7)
C49 0.042(7) 0.051(8) 0.103(11) 0.007(7) -0.005(7) -0.006(6)
C50 0.042(6) 0.025(5) 0.034(5) 0.006(4) 0.006(4) 0.006(4)
C51 0.049(7) 0.100(11) 0.056(8) -0.005(7) 0.007(6) -0.016(7)
C52 0.120(13) 0.084(10) 0.052(8) -0.018(7) -0.006(8) -0.023(9)
C53 0.065(8) 0.064(8) 0.053(7) 0.006(6) 0.013(6) -0.003(7)
C54 0.097(11) 0.095(11) 0.062(8) -0.041(8) 0.014(8) -0.042(9)
C55 0.038(5) 0.028(5) 0.043(6) 0.000(4) -0.006(4) 0.003(4)
C56 0.042(7) 0.036(7) 0.173(16) -0.016(9) 0.011(9) 0.013(6)
C57 0.073(9) 0.058(7) 0.051(7) -0.017(6) 0.001(6) -0.011(7)
C58 0.063(9) 0.057(8) 0.113(12) -0.028(8) 0.029(9) -0.001(7)
C59 0.061(8) 0.053(7) 0.083(9) -0.008(7) 0.008(7) -0.007(6)
C60 0.130(14) 0.077(10) 0.072(10) -0.029(8) -0.001(10) -0.023(10)
C61 0.103(11) 0.051(8) 0.105(11) -0.045(8) 0.037(10) -0.023(8)
C62 0.049(7) 0.059(7) 0.041(6) -0.005(5) 0.012(5) -0.006(6)
C64 0.046(6) 0.040(6) 0.056(7) -0.015(5) 0.012(5) -0.003(5)
N4 0.074(7) 0.066(7) 0.063(7) -0.017(5) 0.016(6) -0.010(6)
C67 0.076(9) 0.064(8) 0.057(7) -0.028(6) 0.002(7) -0.007(7)
C68 0.080(9) 0.048(7) 0.064(8) -0.018(6) 0.023(7) -0.022(7)
C69 0.064(8) 0.083(9) 0.030(6) -0.013(6) 0.012(5) 0.004(7)
C71 0.060(8) 0.049(7) 0.057(7) -0.001(6) -0.001(6) 0.013(6)
C72 0.046(6) 0.061(7) 0.037(6) -0.005(5) 0.011(5) -0.007(5)
C73 0.041(6) 0.035(5) 0.048(6) 0.003(5) 0.004(5) -0.002(5)
C74 0.069(8) 0.049(7) 0.067(8) -0.009(6) 0.005(7) 0.003(6)
C80 0.074(8) 0.042(6) 0.053(7) -0.006(5) 0.018(6) -0.005(6)
C85 0.060(7) 0.067(8) 0.042(6) -0.016(6) 0.017(6) -0.009(6)
C96 0.060(8) 0.093(10) 0.061(8) -0.024(7) -0.009(6) -0.027(8)
C98 0.035(6) 0.075(9) 0.066(8) -0.021(7) -0.010(6) 0.013(6)
C99 0.075(9) 0.039(7) 0.092(10) -0.023(7) 0.002(8) 0.007(6)

loop_
_atom_type_symbol
_atom_type_description
_atom_type_scat_dispersion_real
_atom_type_scat_dispersion_imag
_atom_type_scat_source
C C 0.0033 0.0016 'International Tables Vol C Tables 4.2.6.8 and 6.1.1.4'
H H 0.0000 0.0000 'International Tables Vol C Tables 4.2.6.8 and 6.1.1.4'
N N 0.0061 0.0033 'International Tables Vol C Tables 4.2.6.8 and 6.1.1.4'
O O 0.0106 0.0060 'International Tables Vol C Tables 4.2.6.8 and 6.1.1.4'
Y Y -2.7962 3.5667 'International Tables Vol C Tables 4.2.6.8 and 6.1.1.4'
Ir Ir -1.4442 7.9887 'International Tables Vol C Tables 4.2.6.8 and 6.1.1.4'

loop_
_geom_angle_atom_site_label_1
_geom_angle_atom_site_label_2
_geom_angle_atom_site_label_3
_geom_angle
_geom_angle_site_symmetry_1
_geom_angle_site_symmetry_3
C6 Ir1 C14 93.2(4) . .
C6 Ir1 N8 80.4(4) . .
C14 Ir1 N8 89.9(3) . .
C6 Ir1 N7 170.8(3) . .
C14 Ir1 N7 80.6(4) . .
N8 Ir1 N7 92.7(4) . .
C6 Ir1 N6 93.5(3) . .
C14 Ir1 N6 171.4(3) . .
N8 Ir1 N6 96.6(3) . .
N7 Ir1 N6 93.3(3) . .
C6 Ir1 N5 96.8(3) . .
C14 Ir1 N5 97.6(3) . .
N8 Ir1 N5 172.2(3) . .
N7 Ir1 N5 90.9(3) . .
N6 Ir1 N5 76.2(3) . .
N4 Ir2 C8 87.4(4) . .
N4 Ir2 N3 92.5(4) . .
C8 Ir2 N3 81.1(4) . .
N4 Ir2 C22 81.1(4) . .
C8 Ir2 C22 94.2(4) . .
N3 Ir2 C22 172.2(3) . .
N4 Ir2 N2 100.8(4) . .
C8 Ir2 N2 170.9(4) . .
N3 Ir2 N2 94.6(3) . .
C22 Ir2 N2 91.0(3) . .
N4 Ir2 N1 176.6(3) . .
C8 Ir2 N1 96.0(4) . .
N3 Ir2 N1 88.6(3) . .
C22 Ir2 N1 98.1(3) . .
N2 Ir2 N1 75.8(3) . .
O7 Y1 O2 97.4(3) 2_756 .
O7 Y1 O3 151.6(3) 2_756 1_455
O2 Y1 O3 89.6(3) . 1_455
O7 Y1 O6 87.1(2) 2_756 .
O2 Y1 O6 169.9(3) . .
O3 Y1 O6 82.3(3) 1_455 .
O7 Y1 O9 132.5(4) 2_756 .
O2 Y1 O9 83.7(3) . .
O3 Y1 O9 75.5(4) 1_455 .
O6 Y1 O9 100.0(3) . .
O7 Y1 O5 76.1(3) 2_756 2_656
O2 Y1 O5 80.6(3) . 2_656
O3 Y1 O5 78.0(3) 1_455 2_656
O6 Y1 O5 91.7(3) . 2_656
O9 Y1 O5 149.2(4) . 2_656
O7 Y1 O9 69.9(3) 2_756 2_756
O2 Y1 O9 89.6(3) . 2_756
O3 Y1 O9 137.9(4) 1_455 2_756
O6 Y1 O9 100.5(3) . 2_756
O9 Y1 O9 62.6(6) . 2_756
O5 Y1 O9 143.0(3) 2_656 2_756
C42 O2 Y1 141.4(7) . .
C20 O3 Y1 152.7(8) . 1_655
C26 O5 Y1 139.3(6) . 2_656
C26 O6 Y1 151.6(7) . .
C9 O7 Y1 155.1(7) . 2_756
Y1 O9 Y1 117.4(6) . 2_756
C28 N1 C27 118.8(9) . .
C28 N1 Ir2 124.1(7) . .
C27 N1 Ir2 116.2(6) . .
C23 N2 C41 118.3(8) . .
C23 N2 Ir2 125.0(7) . .
C41 N2 Ir2 116.7(6) . .
C64 N3 C47 118.8(9) . .
C64 N3 Ir2 126.0(7) . .
C47 N3 Ir2 114.9(6) . .
N4 C65 C57 120.6(10) . .
N4 C65 C24 115.2(10) . .
C57 C65 C24 124.1(11) . .
C55 N5 C32 119.6(8) . .
C55 N5 Ir1 114.0(6) . .
C32 N5 Ir1 125.5(6) . .
C50 N6 C17 118.3(8) . .
C50 N6 Ir1 114.5(6) . .
C17 N6 Ir1 126.7(6) . .
C7 N7 C29 116.6(9) . .
C7 N7 Ir1 127.0(7) . .
C29 N7 Ir1 116.1(7) . .
C12 N8 C36 118.8(10) . .
C12 N8 Ir1 127.8(8) . .
C36 N8 Ir1 113.4(8) . .
C25 C4 C35 117.5(9) . .
C25 C4 C9 120.3(9) . .
C35 C4 C9 122.0(9) . .
C6 C5 C54 124.8(12) . .
C5 C6 C40 118.2(10) . .
C5 C6 Ir1 125.3(7) . .
C40 C6 Ir1 116.5(8) . .
N7 C7 C48 124.4(11) . .
C37 C8 C85 116.4(9) . .
C37 C8 Ir2 114.7(7) . .
C85 C8 Ir2 128.9(8) . .
O8 C9 O7 126.5(10) . .
O8 C9 C4 118.3(9) . .
O7 C9 C4 115.2(9) . .
C49 C12 N8 118.9(12) . .
C62 C13 C19 119.8(9) . .
C62 C13 C42 121.5(10) . .
C19 C13 C42 118.5(10) . .
C43 C14 C39 117.7(9) . .
C43 C14 Ir1 128.3(8) . .
C39 C14 Ir1 114.0(7) . .
C43 C16 C44 118.4(11) . .
N6 C17 C30 122.0(8) . .
C13 C19 C41 119.4(10) . .
O4 C20 O3 126.4(10) . .
O4 C20 C73 119.0(10) . .
O3 C20 C73 114.6(10) . .
C98 C21 N4 120.6(11) . .
C45 C22 C24 117.8(9) . .
C45 C22 Ir2 126.5(8) . .
C24 C22 Ir2 115.6(7) . .
N2 C23 C62 123.3(10) . .
C22 C24 C68 120.1(11) . .
C22 C24 C65 114.2(9) . .
C68 C24 C65 125.7(11) . .
C4 C25 C55 120.6(9) . .
O5 C26 O6 125.0(9) . .
O5 C26 C33 117.6(9) . .
O6 C26 C33 117.4(9) . .
C38 C27 N1 119.9(9) . .
C38 C27 C41 126.5(9) . .
N1 C27 C41 113.7(9) . .
N1 C28 C72 121.5(9) . .
N7 C29 C52 121.3(11) . .
N7 C29 C39 113.5(9) . .
C52 C29 C39 125.1(10) . .
C33 C30 C17 118.4(9) . .
N5 C32 C35 121.3(9) . .
C34 C33 C30 119.2(9) . .
C34 C33 C26 119.4(9) . .
C30 C33 C26 121.4(9) . .
C33 C34 C50 120.3(9) . .
C32 C35 C4 119.3(9) . .
C58 C36 N8 118.9(12) . .
C58 C36 C40 126.5(11) . .
N8 C36 C40 114.5(9) . .
C8 C37 C59 122.7(10) . .
C8 C37 C47 114.4(9) . .
C59 C37 C47 122.8(10) . .
C73 C38 C27 122.0(10) . .
C51 C39 C14 120.8(11) . .
C51 C39 C29 123.5(11) . .
C14 C39 C29 115.7(8) . .
C6 C40 C61 120.4(12) . .
C6 C40 C36 115.1(10) . .
C61 C40 C36 124.4(12) . .
N2 C41 C19 121.1(9) . .
N2 C41 C27 116.5(8) . .
C19 C41 C27 122.4(9) . .
O1 C42 O2 126.6(11) . .
O1 C42 C13 115.8(10) . .
O2 C42 C13 117.3(11) . .
C16 C43 C14 122.5(12) . .
C51 C44 C16 120.9(11) . .
C22 C45 C71 124.0(11) . .
C61 C46 C54 119.7(12) . .
N3 C47 C74 121.0(10) . .
N3 C47 C37 114.6(9) . .
C74 C47 C37 124.3(10) . .
C60 C48 C7 117.8(12) . .
C12 C49 C56 122.6(13) . .
N6 C50 C34 121.6(9) . .
N6 C50 C55 115.9(8) . .
C34 C50 C55 122.4(8) . .
C44 C51 C39 119.7(13) . .
C60 C52 C29 119.0(13) . .
C69 C53 C59 120.7(11) . .
C46 C54 C5 117.3(13) . .
N5 C55 C25 121.6(9) . .
N5 C55 C50 117.4(8) . .
C25 C55 C50 120.9(8) . .
C58 C56 C49 120.2(12) . .
C96 C57 C65 119.2(11) . .
C56 C58 C36 120.3(12) . .
C53 C59 C37 117.7(11) . .
C48 C60 C52 120.8(13) . .
C46 C61 C40 119.4(13) . .
C13 C62 C23 117.9(10) . .
N3 C64 C67 122.2(10) . .
C21 N4 C65 116.6(10) . .
C21 N4 Ir2 129.7(8) . .
C65 N4 Ir2 113.7(8) . .
C64 C67 C99 121.8(11) . .
C80 C68 C24 121.4(12) . .
C53 C69 C85 121.6(10) . .
C45 C71 C80 119.3(11) . .
C73 C72 C28 120.7(10) . .
C72 C73 C38 116.9(10) . .
C72 C73 C20 120.9(9) . .
C38 C73 C20 122.2(9) . .
C99 C74 C47 118.5(11) . .
C68 C80 C71 117.4(11) . .
C69 C85 C8 120.9(11) . .
C57 C96 C98 120.4(12) . .
C96 C98 C21 122.6(11) . .
C67 C99 C74 117.6(11) . .

loop_
_geom_bond_atom_site_label_1
_geom_bond_atom_site_label_2
_geom_bond_distance
_geom_bond_site_symmetry_2
Ir1 C6 2.021(9) .
Ir1 C14 2.027(8) .
Ir1 N8 2.038(10) .
Ir1 N7 2.041(8) .
Ir1 N6 2.138(7) .
Ir1 N5 2.180(7) .
Ir2 N4 2.009(11) .
Ir2 C8 2.007(10) .
Ir2 N3 2.030(8) .
Ir2 C22 2.049(8) .
Ir2 N2 2.148(7) .
Ir2 N1 2.146(9) .
Y1 O7 2.244(7) 2_756
Y1 O2 2.260(7) .
Y1 O3 2.264(7) 1_455
Y1 O6 2.273(7) .
Y1 O9 2.283(10) .
Y1 O5 2.331(7) 2_656
Y1 O9 2.538(12) 2_756
O1 C42 1.228(14) .
O2 C42 1.278(13) .
O3 C20 1.257(12) .
O3 Y1 2.264(8) 1_655
O4 C20 1.219(12) .
O5 C26 1.254(11) .
O5 Y1 2.331(7) 2_656
O6 C26 1.268(12) .
O7 C9 1.284(11) .
O7 Y1 2.244(7) 2_756
O8 C9 1.244(11) .
O9 Y1 2.538(12) 2_756
N1 C28 1.335(12) .
N1 C27 1.389(11) .
N2 C23 1.334(12) .
N2 C41 1.343(12) .
N3 C64 1.326(11) .
N3 C47 1.366(12) .
C65 N4 1.434(14) .
C65 C57 1.419(15) .
C65 C24 1.464(14) .
N5 C55 1.304(11) .
N5 C32 1.357(11) .
N6 C50 1.349(11) .
N6 C17 1.351(11) .
N7 C7 1.353(12) .
N7 C29 1.360(11) .
N8 C12 1.421(14) .
N8 C36 1.422(13) .
C4 C25 1.375(12) .
C4 C35 1.388(12) .
C4 C9 1.532(13) .
C5 C6 1.290(14) .
C5 C54 1.397(15) .
C6 C40 1.351(14) .
C7 C48 1.360(14) .
C8 C37 1.390(14) .
C8 C85 1.409(13) .
C12 C49 1.344(14) .
C13 C62 1.348(15) .
C13 C19 1.384(14) .
C13 C42 1.548(14) .
C14 C43 1.393(13) .
C14 C39 1.392(14) .
C16 C43 1.375(14) .
C16 C44 1.390(18) .
C17 C30 1.394(12) .
C19 C41 1.387(12) .
C20 C73 1.503(14) .
C21 C98 1.367(14) .
C21 N4 1.402(13) .
C22 C45 1.318(13) .
C22 C24 1.367(13) .
C23 C62 1.395(13) .
C24 C68 1.388(14) .
C25 C55 1.379(12) .
C26 C33 1.516(12) .
C27 C38 1.386(13) .
C27 C41 1.477(13) .
C28 C72 1.407(14) .
C29 C52 1.389(16) .
C29 C39 1.484(14) .
C30 C33 1.378(13) .
C32 C35 1.379(12) .
C33 C34 1.364(13) .
C34 C50 1.371(12) .
C36 C58 1.394(15) .
C36 C40 1.454(16) .
C37 C59 1.413(14) .
C37 C47 1.479(14) .
C38 C73 1.381(13) .
C39 C51 1.391(14) .
C40 C61 1.414(15) .
C44 C51 1.376(18) .
C45 C71 1.365(14) .
C46 C61 1.357(19) .
C46 C54 1.363(18) .
C47 C74 1.414(15) .
C48 C60 1.353(17) .
C49 C56 1.374(18) .
C50 C55 1.476(13) .
C52 C60 1.365(18) .
C53 C69 1.350(16) .
C53 C59 1.387(16) .
C56 C58 1.364(19) .
C57 C96 1.362(16) .
C64 C67 1.348(14) .
C67 C99 1.378(16) .
C68 C80 1.360(16) .
C69 C85 1.375(14) .
C71 C80 1.384(16) .
C72 C73 1.377(13) .
C74 C99 1.389(15) .
C96 C98 1.360(16) .

loop_
_platon_squeeze_void_nr
_platon_squeeze_void_average_x
_platon_squeeze_void_average_y
_platon_squeeze_void_average_z
_platon_squeeze_void_volume
_platon_squeeze_void_count_electrons
_platon_squeeze_void_content
1 -0.118 0.500 0.000 257 74 ' '
2 -0.041 0.500 0.500 158 53 ' '
3 0.303 0.122 0.765 24 6 ' '
4 0.697 0.878 0.235 24 6 ' '
